data_7129610
loop_
_publ_author_name
'Hayakawa, Masahiro'
'Horike, Satoshi'
'Hijikata, Yuh'
'Yasui, Kosuke'
'Yamaguchi, Shigehiro'
'Fukazawa, Aiko'

_publ_section_title
;
 Late-Stage Modification of \p-Electron Systems Based on Asymmetric
 Oxidation of a Medium-Sized Sulfur-Containing Ring
;
_journal_name_full 'Chemical Communications'
_journal_paper_doi 10.1039/D1CC06996A
_journal_year 2022
_chemical_formula_sum 'C20 H20 S2'
_chemical_formula_weight 324.48
_chemical_name_common TN-Napt
_space_group_crystal_system orthorhombic
_space_group_IT_number 61
_space_group_name_Hall '-P 2ac 2ab'
_space_group_name_H-M_alt 'P b c a'
_atom_sites_solution_hydrogens geom
_audit_creation_method SHELXL-2018/3
_audit_update_record
;
2021-12-12 deposited with the CCDC.	2022-01-25 downloaded from the CCDC.
;
_cell_angle_alpha 90
_cell_angle_beta 90
_cell_angle_gamma 90
_cell_formula_units_Z 8
_cell_length_a 11.3275(4)
_cell_length_b 8.1766(3)
_cell_length_c 34.8684(13)
_cell_measurement_reflns_used 7988
_cell_measurement_temperature 123(2)
_cell_measurement_theta_max 27.1950
_cell_measurement_theta_min 2.1580
_cell_volume 3229.5(2)
_computing_cell_refinement 'CrysAlisPro 1.171.41.93a (Rigaku OD, 2020)'
_computing_data_collection 'CrystalClear-SM Expert 2.1 b46 (Rigaku, 2016)'
_computing_data_reduction 'CrysAlisPro 1.171.41.93a (Rigaku OD, 2020)'
_computing_structure_refinement 'SHELXL-2018/3 (Sheldrick, 2018)'
_computing_structure_solution 'SHELXT 2018/2 (Sheldrick, 2018)'
_diffrn_ambient_temperature 123(2)
_diffrn_measured_fraction_theta_full 0.998
_diffrn_measured_fraction_theta_max 0.995
_diffrn_measurement_device_type 'Rigaku Pilatus 200K'
_diffrn_measurement_method 'profile data from \w-scans'
_diffrn_radiation_type MoK\a
_diffrn_radiation_wavelength 0.71073
_diffrn_reflns_av_R_equivalents 0.0980
_diffrn_reflns_av_unetI/netI 0.0859
_diffrn_reflns_Laue_measured_fraction_full 0.998
_diffrn_reflns_Laue_measured_fraction_max 0.995
_diffrn_reflns_limit_h_max 14
_diffrn_reflns_limit_h_min -14
_diffrn_reflns_limit_k_max 10
_diffrn_reflns_limit_k_min -10
_diffrn_reflns_limit_l_max 44
_diffrn_reflns_limit_l_min -44
_diffrn_reflns_number 24371
_diffrn_reflns_point_group_measured_fraction_full 0.998
_diffrn_reflns_point_group_measured_fraction_max 0.995
_diffrn_reflns_theta_full 25.242
_diffrn_reflns_theta_max 27.485
_diffrn_reflns_theta_min 2.336
_diffrn_source 'Rotating Anode'
_exptl_absorpt_coefficient_mu 0.324
_exptl_absorpt_correction_T_max 1.00000
_exptl_absorpt_correction_T_min 0.68346
_exptl_absorpt_correction_type multi-scan
_exptl_absorpt_process_details
;
CrysAlisPro 1.171.41.93a (Rigaku Oxford Diffraction, 2020)
Empirical absorption correction using spherical harmonics,
implemented in SCALE3 ABSPACK scaling algorithm.
;
_exptl_crystal_colour colorless
_exptl_crystal_density_diffrn 1.335
_exptl_crystal_description block
_exptl_crystal_F_000 1376
_exptl_crystal_size_max 0.100
_exptl_crystal_size_mid 0.090
_exptl_crystal_size_min 0.060
_refine_diff_density_max 0.249
_refine_diff_density_min -0.246
_refine_diff_density_rms 0.060
_refine_ls_extinction_method none
_refine_ls_goodness_of_fit_ref 1.007
_refine_ls_hydrogen_treatment constr
_refine_ls_matrix_type full
_refine_ls_number_parameters 236
_refine_ls_number_reflns 3683
_refine_ls_number_restraints 27
_refine_ls_restrained_S_all 1.007
_refine_ls_R_factor_all 0.1255
_refine_ls_R_factor_gt 0.0586
_refine_ls_shift/su_max 0.000
_refine_ls_shift/su_mean 0.000
_refine_ls_structure_factor_coef Fsqd
_refine_ls_weighting_details 'w=1/[\s^2^(Fo^2^)+(0.0272P)^2^+2.6134P] where P=(Fo^2^+2Fc^2^)/3'
_refine_ls_weighting_scheme calc
_refine_ls_wR_factor_gt 0.0928
_refine_ls_wR_factor_ref 0.1108
_reflns_Friedel_coverage 0.000
_reflns_number_gt 2173
_reflns_number_total 3683
_reflns_threshold_expression 'I > 2\s(I)'
_cod_data_source_file d1cc06996a2.cif
_cod_data_source_block 5
_cod_database_code 7129610
_shelx_shelxl_version_number 2018/3
_shelx_space_group_comment
;
The symmetry employed for this shelxl refinement is uniquely defined
by the following loop, which should always be used as a source of
symmetry information in preference to the above space-group names.
They are only intended as comments.
;
_shelx_estimated_absorpt_t_min 0.968
_shelx_estimated_absorpt_t_max 0.981

loop_
_space_group_symop_operation_xyz
'x, y, z'
'-x+1/2, -y, z+1/2'
'x+1/2, -y+1/2, -z'
'-x, y+1/2, -z+1/2'
'-x, -y, -z'
'x-1/2, y, -z-1/2'
'-x-1/2, y-1/2, z'
'x, -y-1/2, z-1/2'

loop_
_atom_site_label
_atom_site_type_symbol
_atom_site_fract_x
_atom_site_fract_y
_atom_site_fract_z
_atom_site_U_iso_or_equiv
_atom_site_adp_type
_atom_site_occupancy
_atom_site_site_symmetry_order
_atom_site_calc_flag
_atom_site_refinement_flags_posn
_atom_site_refinement_flags_adp
_atom_site_refinement_flags_occupancy
_atom_site_disorder_assembly
_atom_site_disorder_group
C1 C 0.5607(2) 0.3949(3) 0.73990(8) 0.0272(7) Uani 1 1 d . . . . .
H1 H 0.490745 0.445774 0.730741 0.033 Uiso 1 1 calc R U . . .
C2 C 0.6410(2) 0.3368(3) 0.71402(9) 0.0264(6) Uani 1 1 d . . . . .
C3 C 0.7442(3) 0.2555(3) 0.72811(8) 0.0288(6) Uani 1 1 d . . . . .
H2 H 0.799875 0.211689 0.710525 0.035 Uiso 1 1 calc R U . . .
C4 C 0.7631(2) 0.2404(3) 0.76641(9) 0.0310(7) Uani 1 1 d . . . . .
H3 H 0.831698 0.184919 0.775124 0.037 Uiso 1 1 calc R U . . .
C5 C 0.6833(2) 0.3050(3) 0.79361(8) 0.0266(7) Uani 1 1 d . . . . .
C6 C 0.7046(2) 0.2986(3) 0.83361(9) 0.0315(7) Uani 1 1 d . . . . .
H4 H 0.773927 0.246730 0.842987 0.038 Uiso 1 1 calc R U . . .
C7 C 0.6267(3) 0.3660(3) 0.85867(9) 0.0347(7) Uani 1 1 d . . . . .
H5 H 0.642484 0.362464 0.885419 0.042 Uiso 1 1 calc R U . . .
C8 C 0.5222(2) 0.4414(3) 0.84520(9) 0.0347(7) Uani 1 1 d . . . . .
H6 H 0.467993 0.487405 0.862954 0.042 Uiso 1 1 calc R U . . .
C9 C 0.4990(2) 0.4484(3) 0.80696(9) 0.0318(7) Uani 1 1 d . . . . .
H7 H 0.428390 0.498899 0.798285 0.038 Uiso 1 1 calc R U . . .
C10 C 0.5786(2) 0.3814(3) 0.77996(9) 0.0265(6) Uani 1 1 d . . . . .
S1 S 0.53068(10) 0.50606(13) 0.65547(3) 0.0278(3) Uani 0.876(2) 1 d . U P A 1
C11 C 0.6260(2) 0.3587(3) 0.67275(9) 0.0267(6) Uani 1 1 d D . . . .
C12 C 0.6786(8) 0.2809(13) 0.6430(4) 0.036(2) Uani 0.876(2) 1 d D U P A 1
H8 H 0.734615 0.195983 0.646784 0.043 Uiso 0.876(2) 1 calc R U P A 1
C13 C 0.6450(2) 0.3341(3) 0.60544(9) 0.0291(7) Uani 1 1 d D . . . .
C14 C 0.5638(2) 0.4576(3) 0.60872(8) 0.0297(7) Uani 1 1 d D . . . .
S2 S 0.49747(13) 0.5693(2) 0.57121(4) 0.0328(3) Uani 0.876(2) 1 d D U P A 1
C15 C 0.3569(2) 0.4631(4) 0.56637(10) 0.0470(9) Uani 1 1 d . . . . .
H9 H 0.346051 0.390687 0.588851 0.056 Uiso 0.876(2) 1 calc R U P A 1
H10 H 0.292548 0.544932 0.566716 0.056 Uiso 0.876(2) 1 calc R U P A 1
H11 H 0.329621 0.394014 0.587934 0.056 Uiso 0.124(2) 1 calc R U P A 2
H12 H 0.300066 0.554491 0.564073 0.056 Uiso 0.124(2) 1 calc R U P A 2
C16 C 0.3459(3) 0.3602(4) 0.52978(10) 0.0494(9) Uani 1 1 d . . . . .
H13 H 0.273417 0.293038 0.531630 0.059 Uiso 1 1 calc R U . . .
H14 H 0.336137 0.435055 0.507681 0.059 Uiso 1 1 calc R U . . .
C17 C 0.4491(3) 0.2483(4) 0.52182(9) 0.0457(9) Uani 1 1 d . . . . .
H15 H 0.518969 0.316671 0.515939 0.055 Uiso 1 1 calc R U . . .
H16 H 0.430995 0.183327 0.498602 0.055 Uiso 1 1 calc R U . . .
C18 C 0.4819(3) 0.1303(4) 0.55418(9) 0.0408(8) Uani 1 1 d . . . . .
H17 H 0.452328 0.174657 0.578788 0.049 Uiso 1 1 calc R U . . .
H18 H 0.442267 0.024120 0.549670 0.049 Uiso 1 1 calc R U . . .
C19 C 0.6141(3) 0.1020(4) 0.55741(10) 0.0407(8) Uani 1 1 d . . . . .
H19 H 0.643276 0.061072 0.532425 0.049 Uiso 0.876(2) 1 calc R U P A 1
H20 H 0.627905 0.014912 0.576623 0.049 Uiso 0.876(2) 1 calc R U P A 1
H21 H 0.641479 0.036422 0.535259 0.049 Uiso 0.124(2) 1 calc R U P A 2
H22 H 0.631227 0.039527 0.581089 0.049 Uiso 0.124(2) 1 calc R U P A 2
C20 C 0.6898(13) 0.2566(16) 0.5691(2) 0.046(2) Uani 0.876(2) 1 d D U P A 1
H23 H 0.773130 0.223314 0.572678 0.055 Uiso 0.876(2) 1 calc R U P A 1
H24 H 0.687146 0.337918 0.548053 0.055 Uiso 0.876(2) 1 calc R U P A 1
S3 S 0.7093(18) 0.252(3) 0.6407(7) 0.041(3) Uani 0.124(2) 1 d . U P A 2
S4 S 0.682(3) 0.267(3) 0.5584(4) 0.055(4) Uani 0.124(2) 1 d D U P A 2
C21 C 0.553(3) 0.458(4) 0.6523(9) 0.033(5) Uani 0.124(2) 1 d D U P A 2
H25 H 0.496911 0.525867 0.664893 0.039 Uiso 0.124(2) 1 calc R U P A 2
C22 C 0.490(4) 0.546(6) 0.5798(13) 0.042(6) Uani 0.124(2) 1 d D U P A 2
H26 H 0.537881 0.559751 0.556283 0.050 Uiso 0.124(2) 1 calc R U P A 2
H27 H 0.473957 0.657136 0.589930 0.050 Uiso 0.124(2) 1 calc R U P A 2

loop_
_atom_site_aniso_label
_atom_site_aniso_U_11
_atom_site_aniso_U_22
_atom_site_aniso_U_33
_atom_site_aniso_U_23
_atom_site_aniso_U_13
_atom_site_aniso_U_12
C1 0.0226(14) 0.0200(13) 0.0392(18) 0.0014(12) -0.0027(14) -0.0020(11)
C2 0.0219(14) 0.0194(13) 0.0378(18) -0.0007(13) 0.0004(13) -0.0035(11)
C3 0.0233(14) 0.0265(14) 0.0365(19) -0.0018(14) -0.0012(15) 0.0004(12)
C4 0.0238(15) 0.0239(14) 0.0454(19) 0.0033(14) -0.0026(15) 0.0021(12)
C5 0.0229(14) 0.0202(14) 0.0368(19) -0.0025(13) -0.0008(13) -0.0031(12)
C6 0.0281(16) 0.0273(15) 0.039(2) 0.0023(14) -0.0052(14) -0.0026(12)
C7 0.0382(17) 0.0303(16) 0.0357(19) -0.0019(14) -0.0027(16) -0.0086(14)
C8 0.0337(16) 0.0301(15) 0.0402(19) -0.0054(14) 0.0047(15) -0.0028(14)
C9 0.0274(14) 0.0242(13) 0.0437(19) -0.0014(13) 0.0027(15) 0.0016(12)
C10 0.0222(14) 0.0180(13) 0.0392(18) 0.0005(12) 0.0000(13) -0.0031(11)
S1 0.0272(5) 0.0240(6) 0.0321(5) 0.0011(4) -0.0011(4) 0.0057(4)
C11 0.0210(14) 0.0239(14) 0.0353(18) 0.0011(13) -0.0005(14) -0.0012(12)
C12 0.027(5) 0.027(3) 0.053(3) 0.001(3) 0.001(3) 0.001(3)
C13 0.0252(15) 0.0280(15) 0.0340(19) 0.0004(14) -0.0005(14) -0.0027(12)
C14 0.0285(15) 0.0281(15) 0.0326(18) 0.0013(13) 0.0001(13) -0.0033(12)
S2 0.0340(5) 0.0299(6) 0.0345(7) 0.0064(4) -0.0002(6) 0.0024(5)
C15 0.0249(16) 0.058(2) 0.058(2) 0.0178(19) 0.0039(16) 0.0084(15)
C16 0.042(2) 0.055(2) 0.052(2) 0.0176(18) -0.0094(17) -0.0144(17)
C17 0.047(2) 0.050(2) 0.040(2) 0.0050(16) -0.0044(16) -0.0163(17)
C18 0.045(2) 0.0314(16) 0.046(2) 0.0010(15) 0.0017(16) -0.0074(15)
C19 0.046(2) 0.0348(17) 0.041(2) 0.0009(15) 0.0129(16) 0.0032(15)
C20 0.034(3) 0.041(3) 0.062(4) 0.001(4) -0.010(4) 0.000(3)
S3 0.038(8) 0.044(7) 0.040(5) 0.005(5) -0.004(5) -0.006(5)
S4 0.032(5) 0.048(6) 0.086(8) -0.018(7) -0.008(7) 0.005(4)
C21 0.031(9) 0.020(9) 0.047(9) -0.008(9) 0.004(9) 0.014(8)
C22 0.038(9) 0.040(10) 0.047(10) 0.003(9) 0.015(9) -0.003(9)

loop_
_atom_type_symbol
_atom_type_description
_atom_type_scat_dispersion_real
_atom_type_scat_dispersion_imag
_atom_type_scat_source
C C 0.0033 0.0016 'International Tables Vol C Tables 4.2.6.8 and 6.1.1.4'
H H 0.0000 0.0000 'International Tables Vol C Tables 4.2.6.8 and 6.1.1.4'
S S 0.1246 0.1234 'International Tables Vol C Tables 4.2.6.8 and 6.1.1.4'

loop_
_geom_angle_atom_site_label_1
_geom_angle_atom_site_label_2
_geom_angle_atom_site_label_3
_geom_angle
_geom_angle_site_symmetry_1
_geom_angle_site_symmetry_3
_geom_angle_publ_flag
C2 C1 C10 122.0(3) . . ?
C1 C2 C3 118.6(3) . . ?
C1 C2 C11 122.1(3) . . ?
C3 C2 C11 119.4(2) . . ?
C4 C3 C2 120.6(3) . . ?
C3 C4 C5 121.7(3) . . ?
C4 C5 C6 122.6(3) . . ?
C4 C5 C10 118.2(3) . . ?
C6 C5 C10 119.2(3) . . ?
C7 C6 C5 120.5(3) . . ?
C6 C7 C8 120.4(3) . . ?
C9 C8 C7 120.4(3) . . ?
C8 C9 C10 120.9(3) . . ?
C9 C10 C1 122.4(2) . . ?
C9 C10 C5 118.6(3) . . ?
C1 C10 C5 118.9(3) . . ?
C14 S1 C11 91.94(14) . . ?
C12 C11 C2 130.3(5) . . ?
C21 C11 C2 131.3(16) . . ?
C21 C11 S3 107.3(17) . . ?
C2 C11 S3 121.4(8) . . ?
C12 C11 S1 109.6(5) . . ?
C2 C11 S1 120.2(2) . . ?
C11 C12 C13 116.2(6) . . ?
C14 C13 C12 109.1(4) . . ?
C14 C13 C20 127.4(5) . . ?
C12 C13 C20 123.5(6) . . ?
C14 C13 S3 123.9(8) . . ?
C14 C13 S4 117.5(9) . . ?
S3 C13 S4 118.6(11) . . ?
C13 C14 C22 132(2) . . ?
C13 C14 C21 98.0(7) . . ?
C22 C14 C21 129(2) . . ?
C13 C14 S1 113.3(2) . . ?
C13 C14 S2 127.3(2) . . ?
S1 C14 S2 119.41(17) . . ?
C14 S2 C15 101.19(15) . . ?
C16 C15 C22 121(2) . . ?
C16 C15 S2 114.2(2) . . ?
C17 C16 C15 115.0(3) . . ?
C16 C17 C18 115.8(3) . . ?
C19 C18 C17 112.9(3) . . ?
C18 C19 S4 110.8(10) . . ?
C18 C19 C20 115.6(5) . . ?
C13 C20 C19 111.7(8) . . ?
C13 S3 C11 92.2(8) . . ?
C19 S4 C13 100.0(13) . . ?
C11 C21 C14 118(2) . . ?
C14 C22 C15 119(3) . . ?

loop_
_geom_bond_atom_site_label_1
_geom_bond_atom_site_label_2
_geom_bond_distance
_geom_bond_site_symmetry_2
_geom_bond_publ_flag
C1 C2 1.366(4) . ?
C1 C10 1.416(4) . ?
C2 C3 1.432(4) . ?
C2 C11 1.460(4) . ?
C3 C4 1.358(4) . ?
C4 C5 1.413(4) . ?
C5 C6 1.416(4) . ?
C5 C10 1.423(4) . ?
C6 C7 1.359(4) . ?
C7 C8 1.415(4) . ?
C8 C9 1.360(4) . ?
C9 C10 1.413(4) . ?
S1 C14 1.719(3) . ?
S1 C11 1.726(3) . ?
C11 C12 1.356(10) . ?
C11 C21 1.360(14) . ?
C11 S3 1.70(2) . ?
C12 C13 1.430(12) . ?
C13 C14 1.370(4) . ?
C13 C20 1.506(8) . ?
C13 S3 1.58(2) . ?
C13 S4 1.779(10) . ?
C14 C22 1.500(13) . ?
C14 C21 1.53(3) . ?
C14 S2 1.763(3) . ?
S2 C15 1.821(3) . ?
C15 C16 1.533(4) . ?
C15 C22 1.72(5) . ?
C16 C17 1.511(4) . ?
C17 C18 1.531(4) . ?
C18 C19 1.519(4) . ?
C19 S4 1.55(3) . ?
C19 C20 1.581(14) . ?

loop_
_geom_torsion_atom_site_label_1
_geom_torsion_atom_site_label_2
_geom_torsion_atom_site_label_3
_geom_torsion_atom_site_label_4
_geom_torsion
_geom_torsion_site_symmetry_1
_geom_torsion_site_symmetry_2
_geom_torsion_site_symmetry_3
_geom_torsion_site_symmetry_4
_geom_torsion_publ_flag
C10 C1 C2 C3 2.1(4) . . . . ?
C10 C1 C2 C11 -176.5(2) . . . . ?
C1 C2 C3 C4 -1.7(4) . . . . ?
C11 C2 C3 C4 176.8(3) . . . . ?
C2 C3 C4 C5 -0.7(4) . . . . ?
C3 C4 C5 C6 -176.4(3) . . . . ?
C3 C4 C5 C10 2.6(4) . . . . ?
C4 C5 C6 C7 178.4(3) . . . . ?
C10 C5 C6 C7 -0.7(4) . . . . ?
C5 C6 C7 C8 1.0(4) . . . . ?
C6 C7 C8 C9 -0.5(4) . . . . ?
C7 C8 C9 C10 -0.3(4) . . . . ?
C8 C9 C10 C1 -176.2(3) . . . . ?
C8 C9 C10 C5 0.6(4) . . . . ?
C2 C1 C10 C9 176.7(2) . . . . ?
C2 C1 C10 C5 -0.1(4) . . . . ?
C4 C5 C10 C9 -179.2(2) . . . . ?
C6 C5 C10 C9 -0.1(4) . . . . ?
C4 C5 C10 C1 -2.3(4) . . . . ?
C6 C5 C10 C1 176.8(2) . . . . ?
C1 C2 C11 C12 -163.0(7) . . . . ?
C3 C2 C11 C12 18.5(8) . . . . ?
C1 C2 C11 C21 14(2) . . . . ?
C3 C2 C11 C21 -164(2) . . . . ?
C1 C2 C11 S3 -166.7(10) . . . . ?
C3 C2 C11 S3 14.8(11) . . . . ?
C1 C2 C11 S1 18.5(3) . . . . ?
C3 C2 C11 S1 -160.0(2) . . . . ?
C14 S1 C11 C12 0.4(6) . . . . ?
C14 S1 C11 C2 179.2(2) . . . . ?
C2 C11 C12 C13 -179.1(4) . . . . ?
S1 C11 C12 C13 -0.4(10) . . . . ?
C11 C12 C13 C14 0.2(10) . . . . ?
C11 C12 C13 C20 -177.0(9) . . . . ?
S3 C13 C14 C22 -177(3) . . . . ?
S4 C13 C14 C22 5(3) . . . . ?
S3 C13 C14 C21 -7.1(19) . . . . ?
S4 C13 C14 C21 174.4(19) . . . . ?
C12 C13 C14 S1 0.2(6) . . . . ?
C20 C13 C14 S1 177.2(7) . . . . ?
C12 C13 C14 S2 178.0(5) . . . . ?
C20 C13 C14 S2 -5.0(8) . . . . ?
C11 S1 C14 C13 -0.3(2) . . . . ?
C11 S1 C14 S2 -178.37(18) . . . . ?
C13 C14 S2 C15 98.2(3) . . . . ?
S1 C14 S2 C15 -84.1(2) . . . . ?
C14 S2 C15 C16 -108.8(2) . . . . ?
C22 C15 C16 C17 38.7(12) . . . . ?
S2 C15 C16 C17 48.9(3) . . . . ?
C15 C16 C17 C18 54.8(4) . . . . ?
C16 C17 C18 C19 -144.1(3) . . . . ?
C17 C18 C19 S4 50.2(6) . . . . ?
C17 C18 C19 C20 65.0(5) . . . . ?
C14 C13 C20 C19 -91.6(8) . . . . ?
C12 C13 C20 C19 85.0(10) . . . . ?
C18 C19 C20 C13 53.9(9) . . . . ?
C14 C13 S3 C11 6.0(16) . . . . ?
S4 C13 S3 C11 -175.5(13) . . . . ?
C21 C11 S3 C13 -2(2) . . . . ?
C2 C11 S3 C13 179.2(5) . . . . ?
C18 C19 S4 C13 72.9(13) . . . . ?
C14 C13 S4 C19 -105.3(12) . . . . ?
S3 C13 S4 C19 76.2(18) . . . . ?
C2 C11 C21 C14 177.0(11) . . . . ?
S3 C11 C21 C14 -2(3) . . . . ?
C13 C14 C21 C11 5(3) . . . . ?
C22 C14 C21 C11 176(3) . . . . ?
C13 C14 C22 C15 85(4) . . . . ?
C21 C14 C22 C15 -82(5) . . . . ?
C16 C15 C22 C14 -97(4) . . . . ?
